data_2209943
loop_
_publ_author_name
'Ping, Lin'
'Wang, Zhi-Cheng'
'Ng, Seik Weng'

_publ_section_title
Poly[(\m~2~-4,4'-bipyridine-\k^2^<i>N</i>:<i>N</i>')bis(\m~2~-<i>p</i>-toluenesulfonato-\k^2^<i>O</i>:<i>O</i>')cadmium(II)]
_journal_coeditor_code LH2133
_journal_issue 8
_journal_name_full 'Acta Crystallographica Section E'
_journal_page_first m1878
_journal_page_last m1879
_journal_paper_doi 10.1107/S1600536806027218
_journal_volume 62
_journal_year 2006
_chemical_formula_iupac '[Cd (C7 H7 O3 S)2 (C10 H8 N2)]'
_chemical_formula_moiety 'C24 H22 Cd N2 O6 S2'
_chemical_formula_sum 'C24 H22 Cd N2 O6 S2'
_chemical_formula_weight 610.96
_chemical_name_systematic
;
Poly[(\m~2~-4,4'-bipyridine-\k^2^<i>N</i>:<i>N</i>')bis(\m~2~-<i>p</i>-
toluenesulfonato-\k^2^<i>O</i>:<i>O</i>')cadmium(II)]
;
_space_group_IT_number 14
_symmetry_cell_setting monoclinic
_symmetry_space_group_name_Hall '-P 2yn'
_symmetry_space_group_name_H-M 'P 1 21/n 1'
_atom_sites_solution_hydrogens geom
_atom_sites_solution_primary direct
_atom_sites_solution_secondary difmap
_audit_creation_method SHELXL-97
_cell_angle_alpha 90.00
_cell_angle_beta 96.9170(10)
_cell_angle_gamma 90.00
_cell_formula_units_Z 4
_cell_length_a 9.7585(7)
_cell_length_b 18.2900(10)
_cell_length_c 14.2460(10)
_cell_measurement_reflns_used 6483
_cell_measurement_temperature 291(2)
_cell_measurement_theta_max 27.3
_cell_measurement_theta_min 2.6
_cell_volume 2524.2(3)
_computing_cell_refinement 'SAINT (Bruker, 2004)'
_computing_data_collection 'SMART (Bruker, 2004)'
_computing_data_reduction SAINT
_computing_molecular_graphics 'ORTEPII (Johnson, 1976)'
_computing_publication_material SHELXL97
_computing_structure_refinement 'SHELXL97 (Sheldrick, 1997)'
_computing_structure_solution 'SHELXS97 (Sheldrick, 1997)'
_diffrn_ambient_temperature 291(2)
_diffrn_measured_fraction_theta_full 1.00
_diffrn_measured_fraction_theta_max 1.00
_diffrn_measurement_device_type 'Bruker APEX-II area-detector'
_diffrn_measurement_method '\f and \w'
_diffrn_radiation_monochromator graphite
_diffrn_radiation_source 'fine-focus sealed tube'
_diffrn_radiation_type MoK\a
_diffrn_radiation_wavelength 0.71073
_diffrn_reflns_av_R_equivalents 0.041
_diffrn_reflns_av_sigmaI/netI 0.041
_diffrn_reflns_limit_h_max 12
_diffrn_reflns_limit_h_min -12
_diffrn_reflns_limit_k_max 23
_diffrn_reflns_limit_k_min -23
_diffrn_reflns_limit_l_max 18
_diffrn_reflns_limit_l_min -18
_diffrn_reflns_number 21285
_diffrn_reflns_theta_full 27.5
_diffrn_reflns_theta_max 27.5
_diffrn_reflns_theta_min 2.4
_diffrn_standards_decay_% 0
_diffrn_standards_interval_count 0
_diffrn_standards_interval_time 0
_diffrn_standards_number 0
_exptl_absorpt_coefficient_mu 1.073
_exptl_absorpt_correction_T_max 0.795
_exptl_absorpt_correction_T_min 0.615
_exptl_absorpt_correction_type multi-scan
_exptl_absorpt_process_details '(SADABS; Sheldrick, 1996)'
_exptl_crystal_colour Colorless
_exptl_crystal_density_diffrn 1.608
_exptl_crystal_density_method 'not measured'
_exptl_crystal_description Prism
_exptl_crystal_F_000 1232
_exptl_crystal_size_max 0.39
_exptl_crystal_size_mid 0.29
_exptl_crystal_size_min 0.22
_refine_diff_density_max 0.51
_refine_diff_density_min -0.68
_refine_ls_extinction_method none
_refine_ls_goodness_of_fit_ref 1.03
_refine_ls_hydrogen_treatment constr
_refine_ls_matrix_type full
_refine_ls_number_parameters 318
_refine_ls_number_reflns 5757
_refine_ls_number_restraints 0
_refine_ls_restrained_S_all 1.03
_refine_ls_R_factor_all 0.052
_refine_ls_R_factor_gt 0.034
_refine_ls_shift/su_max 0.001
_refine_ls_shift/su_mean 0.000
_refine_ls_structure_factor_coef Fsqd
_refine_ls_weighting_details 'calc w=1/[\s^2^(Fo^2^)+(0.0437P)^2^+0.7515P] where P=(Fo^2^+2Fc^2^)/3'
_refine_ls_weighting_scheme calc
_refine_ls_wR_factor_gt 0.078
_refine_ls_wR_factor_ref 0.087
_reflns_number_gt 4496
_reflns_number_total 5757
_reflns_threshold_expression I>2\s(I)
_cod_data_source_file lh2133.cif
_cod_data_source_block I
_cod_depositor_comments
;
The following automatic conversions were performed:
'_exptl_absorpt_correction_type' value 'Multi-scan' changed to
'multi-scan' according to
'/home/saulius/struct/CIF-dictionaries/cif_core.dic' dictionary named
'cif_core.dic' version 2.4.1 from 2010-06-29.

Automatic conversion script
Id: cif_fix_enum 1527 2010-12-29 10:47:43Z saulius 

The following automatic conversions were performed:

'_exptl_absorpt_correction_type' value 'Multi-scan' changed to
'multi-scan' according to
/home/saulius/struct/CIF-dictionaries/cif_core.dic dictionary named
'cif_core.dic' version 2.4.1 from 2010-06-29.

Automatic conversion script
Id: cif_fix_values 1715 2011-07-08 13:25:40Z adriana 
;
_cod_original_cell_volume 2524.1(3)
_cod_original_sg_symbol_H-M 'P 21/n'
_cod_database_code 2209943
_cod_database_fobs_code 2209943

loop_
_symmetry_equiv_pos_as_xyz
'x, y, z'
'-x+1/2, y+1/2, -z+1/2'
'-x, -y, -z'
'x-1/2, -y-1/2, z-1/2'

loop_
_atom_site_type_symbol
_atom_site_label
_atom_site_fract_x
_atom_site_fract_y
_atom_site_fract_z
_atom_site_U_iso_or_equiv
_atom_site_adp_type
_atom_site_calc_flag
_atom_site_refinement_flags
_atom_site_occupancy
Cd Cd1 0.74873(2) 0.451790(10) 0.51294(2) 0.02405(8) Uani d . 1
S S1 0.57991(7) 0.59593(4) 0.62352(6) 0.0286(2) Uani d . 1
S S2 0.91186(7) 0.55112(4) 0.33886(5) 0.0288(2) Uani d . 1
O O1 0.6976(2) 0.55570(10) 0.5941(2) 0.0377(5) Uani d . 1
O O2 0.4504(2) 0.55680(10) 0.5933(2) 0.0403(6) Uani d . 1
O O3 0.5779(2) 0.67230(10) 0.5971(2) 0.0422(6) Uani d . 1
O O4 0.8030(2) 0.53350(10) 0.3976(2) 0.0382(5) Uani d . 1
O O5 1.0490(2) 0.5372(2) 0.3885(2) 0.0484(7) Uani d . 1
O O6 0.8978(3) 0.62380(10) 0.2998(2) 0.0508(7) Uani d . 1
N N1 0.6491(3) 0.38030(10) 0.6213(2) 0.0303(6) Uani d . 1
N N2 0.3489(3) 0.14410(10) 0.9383(2) 0.0313(6) Uani d . 1
C C1 0.5999(3) 0.5936(2) 0.7494(2) 0.0340(10) Uani d . 1
C C2 0.6295(5) 0.5286(2) 0.7970(3) 0.0560(10) Uani d . 1
C C3 0.6454(5) 0.5272(3) 0.8949(3) 0.0710(10) Uani d . 1
C C4 0.6335(5) 0.5901(3) 0.9475(3) 0.0670(10) Uani d . 1
C C5 0.6025(5) 0.6538(2) 0.8993(3) 0.0630(10) Uani d . 1
C C6 0.5834(4) 0.6571(2) 0.8005(3) 0.0500(10) Uani d . 1
C C7 0.6570(8) 0.5880(3) 1.0552(3) 0.112(2) Uani d . 1
C C8 0.8952(3) 0.4881(2) 0.2430(2) 0.0390(10) Uani d . 1
C C9 1.0028(5) 0.4817(4) 0.1887(4) 0.109(2) Uani d . 1
C C10 0.9904(7) 0.4343(4) 0.1135(5) 0.138(3) Uani d . 1
C C11 0.8782(7) 0.3911(3) 0.0910(4) 0.086(2) Uani d . 1
C C12 0.7746(6) 0.3973(3) 0.1461(3) 0.078(2) Uani d . 1
C C13 0.7814(4) 0.4457(2) 0.2218(3) 0.0580(10) Uani d . 1
C C14 0.8683(9) 0.3369(4) 0.0079(5) 0.139(3) Uani d . 1
C C15 0.7272(3) 0.3382(2) 0.6836(3) 0.0440(10) Uani d . 1
C C16 0.6731(3) 0.2938(2) 0.7490(3) 0.0450(10) Uani d . 1
C C17 0.5302(3) 0.2905(2) 0.7511(2) 0.0310(10) Uani d . 1
C C18 0.4504(3) 0.3360(2) 0.6883(2) 0.0380(10) Uani d . 1
C C19 0.5127(3) 0.3792(2) 0.6256(2) 0.0350(10) Uani d . 1
C C20 0.4680(3) 0.2410(2) 0.8172(2) 0.0320(10) Uani d . 1
C C21 0.5462(3) 0.1895(2) 0.8709(3) 0.0430(10) Uani d . 1
C C22 0.4838(3) 0.1421(2) 0.9293(2) 0.0410(10) Uani d . 1
C C23 0.2728(3) 0.1947(2) 0.8881(2) 0.0390(10) Uani d . 1
C C24 0.3261(3) 0.2429(2) 0.8271(3) 0.0400(10) Uani d . 1
H H2 0.6387 0.4857 0.7633 0.067 Uiso calc R 1
H H3 0.6646 0.4830 0.9261 0.086 Uiso calc R 1
H H5 0.5939 0.6965 0.9335 0.076 Uiso calc R 1
H H6 0.5600 0.7009 0.7695 0.060 Uiso calc R 1
H H7a 0.6561 0.5382 1.0763 0.169 Uiso calc R 1
H H7b 0.5851 0.6148 1.0803 0.169 Uiso calc R 1
H H7c 0.7447 0.6097 1.0768 0.169 Uiso calc R 1
H H9 1.0827 0.5092 0.2029 0.131 Uiso calc R 1
H H10 1.0622 0.4317 0.0762 0.165 Uiso calc R 1
H H12 0.6964 0.3683 0.1327 0.093 Uiso calc R 1
H H13 0.7083 0.4489 0.2578 0.069 Uiso calc R 1
H H14a 0.7922 0.3042 0.0118 0.209 Uiso calc R 1
H H14b 0.9523 0.3092 0.0106 0.209 Uiso calc R 1
H H14c 0.8542 0.3633 -0.0507 0.209 Uiso calc R 1
H H15 0.8224 0.3387 0.6829 0.052 Uiso calc R 1
H H16 0.7318 0.2662 0.7914 0.054 Uiso calc R 1
H H18 0.3552 0.3376 0.6884 0.045 Uiso calc R 1
H H19 0.4567 0.4090 0.5842 0.041 Uiso calc R 1
H H21 0.6408 0.1866 0.8681 0.052 Uiso calc R 1
H H22 0.5385 0.1074 0.9636 0.049 Uiso calc R 1
H H23 0.1792 0.1976 0.8945 0.047 Uiso calc R 1
H H24 0.2686 0.2765 0.7928 0.047 Uiso calc R 1

loop_
_atom_site_aniso_label
_atom_site_aniso_U_11
_atom_site_aniso_U_22
_atom_site_aniso_U_33
_atom_site_aniso_U_12
_atom_site_aniso_U_13
_atom_site_aniso_U_23
Cd1 0.02030(10) 0.02740(10) 0.02540(10) 0.00030(10) 0.00650(10) -0.00010(10)
S1 0.0202(4) 0.0329(4) 0.0332(4) -0.0006(3) 0.0057(3) -0.0038(3)
S2 0.0193(3) 0.0381(4) 0.0295(4) 0.0002(3) 0.0045(3) 0.0034(3)
O1 0.0280(10) 0.0420(10) 0.0450(10) 0.0030(10) 0.0090(10) -0.0150(10)
O2 0.0260(10) 0.055(2) 0.0390(10) -0.0120(10) -0.0020(10) 0.0010(10)
O3 0.0440(10) 0.0330(10) 0.051(2) 0.0010(10) 0.0130(10) 0.0010(10)
O4 0.0370(10) 0.0470(10) 0.0340(10) -0.0020(10) 0.0140(10) 0.0050(10)
O5 0.0270(10) 0.068(2) 0.047(2) 0.0070(10) -0.0090(10) -0.0140(10)
O6 0.052(2) 0.045(2) 0.059(2) 0.0050(10) 0.0210(10) 0.0180(10)
N1 0.0280(10) 0.0310(10) 0.035(2) 0.0020(10) 0.0110(10) 0.0080(10)
N2 0.0280(10) 0.0310(10) 0.036(2) -0.0020(10) 0.0100(10) 0.0080(10)
C1 0.028(2) 0.040(2) 0.034(2) -0.0020(10) 0.0040(10) -0.0070(10)
C2 0.079(3) 0.044(2) 0.042(2) 0.012(2) -0.001(2) -0.010(2)
C3 0.107(4) 0.062(3) 0.041(2) 0.011(3) -0.007(2) 0.001(2)
C4 0.090(4) 0.072(3) 0.040(2) -0.003(3) 0.008(2) -0.006(2)
C5 0.088(3) 0.058(3) 0.045(2) -0.004(2) 0.013(2) -0.021(2)
C6 0.063(3) 0.041(2) 0.046(2) -0.005(2) 0.011(2) -0.010(2)
C7 0.199(7) 0.096(5) 0.039(3) 0.004(5) -0.001(4) -0.008(3)
C8 0.030(2) 0.056(2) 0.033(2) -0.001(2) 0.0042(14) 0.000(2)
C9 0.063(3) 0.170(6) 0.103(4) -0.040(4) 0.044(3) -0.081(4)
C10 0.097(5) 0.202(8) 0.127(6) -0.046(5) 0.065(4) -0.106(6)
C11 0.112(5) 0.084(4) 0.061(3) -0.012(3) 0.015(3) -0.027(3)
C12 0.090(4) 0.083(4) 0.055(3) -0.032(3) -0.006(3) -0.015(3)
C13 0.052(2) 0.075(3) 0.047(2) -0.021(2) 0.007(2) -0.005(2)
C14 0.203(9) 0.125(6) 0.089(5) -0.004(6) 0.014(5) -0.063(4)
C15 0.026(2) 0.049(2) 0.059(2) 0.004(2) 0.016(2) 0.020(2)
C16 0.025(2) 0.054(2) 0.057(2) 0.006(2) 0.009(2) 0.028(2)
C17 0.028(2) 0.032(2) 0.034(2) 0.0020(10) 0.0100(10) 0.008(2)
C18 0.022(2) 0.047(2) 0.046(2) 0.0040(10) 0.0110(10) 0.016(2)
C19 0.025(2) 0.042(2) 0.037(2) 0.0040(10) 0.0050(10) 0.012(2)
C20 0.027(2) 0.033(2) 0.037(2) 0.0020(10) 0.0110(10) 0.0070(10)
C21 0.025(2) 0.049(2) 0.058(2) 0.007(2) 0.015(2) 0.024(2)
C22 0.033(2) 0.043(2) 0.049(2) 0.006(2) 0.015(2) 0.021(2)
C23 0.025(2) 0.042(2) 0.052(2) 0.0000(10) 0.012(2) 0.014(2)
C24 0.025(2) 0.038(2) 0.056(2) 0.0040(10) 0.008(2) 0.019(2)

loop_
_atom_type_symbol
_atom_type_description
_atom_type_scat_dispersion_real
_atom_type_scat_dispersion_imag
_atom_type_scat_source
C C 0.0033 0.0016 'International Tables Vol C Tables 4.2.6.8 and 6.1.1.4'
H H 0.0000 0.0000 'International Tables Vol C Tables 4.2.6.8 and 6.1.1.4'
N N 0.0061 0.0033 'International Tables Vol C Tables 4.2.6.8 and 6.1.1.4'
O O 0.0106 0.0060 'International Tables Vol C Tables 4.2.6.8 and 6.1.1.4'
S S 0.1246 0.1234 'International Tables Vol C Tables 4.2.6.8 and 6.1.1.4'
Cd Cd -0.8075 1.2024 'International Tables Vol C Tables 4.2.6.8 and 6.1.1.4'

loop_
_geom_angle_atom_site_label_1
_geom_angle_atom_site_label_2
_geom_angle_atom_site_label_3
_geom_angle_site_symmetry_1
_geom_angle_site_symmetry_3
_geom_angle
_geom_angle_publ_flag
O1 Cd1 O2 . 3_666 99.65(8) yes
O1 Cd1 O4 . . 84.63(8) yes
O1 Cd1 O5 . 3_766 80.96(8) yes
O1 Cd1 N1 . . 89.88(9) yes
O1 Cd1 N2 . 4_665 167.66(8) yes
O2 Cd1 O4 3_666 . 80.02(8) yes
O2 Cd1 O5 3_666 3_766 176.98(8) yes
O2 Cd1 N1 3_666 . 90.61(9) yes
O2 Cd1 N2 3_666 4_665 90.91(9) yes
O4 Cd1 O5 . 3_766 97.11(9) yes
O4 Cd1 N1 . . 168.17(8) yes
O4 Cd1 N2 . 4_665 91.00(9) yes
O5 Cd1 N1 3_766 . 92.35(9) yes
O5 Cd1 N2 3_766 4_665 88.17(9) yes
N1 Cd1 N2 . 4_665 96.41(9) yes
O3 S1 O1 . . 113.40(10) no
O3 S1 O2 . . 114.20(10) no
O1 S1 O2 . . 110.30(10) no
O3 S1 C1 . . 106.3(2) no
O1 S1 C1 . . 106.4(2) no
O2 S1 C1 . . 105.60(10) no
O6 S2 O5 . . 112.8(2) no
O6 S2 O4 . . 112.40(10) no
O5 S2 O4 . . 111.8(2) no
O6 S2 C8 . . 107.8(2) no
O5 S2 C8 . . 104.6(2) no
O4 S2 C8 . . 106.9(2) no
S1 O1 Cd1 . . 141.20(10) no
S1 O2 Cd1 . 3_666 147.8(2) no
S2 O4 Cd1 . . 141.80(10) no
S2 O5 Cd1 . 3_766 162.7(2) no
C19 N1 C15 . . 116.7(3) no
C19 N1 Cd1 . . 122.4(2) no
C15 N1 Cd1 . . 120.9(2) no
C22 N2 C23 . . 117.1(3) no
C22 N2 Cd1 . 4_566 119.8(2) no
C23 N2 Cd1 . 4_566 121.9(2) no
C2 C1 C6 . . 119.5(3) no
C2 C1 S1 . . 120.4(3) no
C6 C1 S1 . . 120.1(3) no
C1 C2 C3 . . 120.1(4) no
C2 C3 C4 . . 121.5(4) no
C5 C4 C3 . . 117.6(4) no
C5 C4 C7 . . 121.7(4) no
C3 C4 C7 . . 120.7(4) no
C4 C5 C6 . . 122.5(4) no
C1 C6 C5 . . 118.7(4) no
C13 C8 C9 . . 118.8(4) no
C13 C8 S2 . . 122.5(3) no
C9 C8 S2 . . 118.7(3) no
C10 C9 C8 . . 119.3(5) no
C11 C10 C9 . . 123.0(5) no
C10 C11 C12 . . 116.9(5) no
C10 C11 C14 . . 122.1(6) no
C12 C11 C14 . . 121.1(6) no
C11 C12 C13 . . 122.1(5) no
C8 C13 C12 . . 119.9(4) no
N1 C15 C16 . . 123.3(3) no
C15 C16 C17 . . 120.0(3) no
C18 C17 C16 . . 116.3(3) no
C18 C17 C20 . . 122.2(3) no
C16 C17 C20 . . 121.6(3) no
C19 C18 C17 . . 120.1(3) no
N1 C19 C18 . . 123.5(3) no
C21 C20 C24 . . 116.4(3) no
C21 C20 C17 . . 121.6(3) no
C24 C20 C17 . . 121.9(3) no
C20 C21 C22 . . 120.2(3) no
N2 C22 C21 . . 123.2(3) no
N2 C23 C24 . . 123.4(3) no
C23 C24 C20 . . 119.7(3) no
C1 C2 H2 . . 119.9 no
C3 C2 H2 . . 119.9 no
C2 C3 H3 . . 119.3 no
C4 C3 H3 . . 119.3 no
C4 C5 H5 . . 118.7 no
C6 C5 H5 . . 118.8 no
C1 C6 H6 . . 120.6 no
C5 C6 H6 . . 120.6 no
C4 C7 H7a . . 109.5 no
C4 C7 H7b . . 109.5 no
H7a C7 H7b . . 109.5 no
C4 C7 H7C . . 109.5 no
H7a C7 H7C . . 109.5 no
H7b C7 H7C . . 109.5 no
C10 C9 H9 . . 120.3 no
C8 C9 H9 . . 120.3 no
C11 C10 H10 . . 118.5 no
C9 C10 H10 . . 118.5 no
C11 C12 H12 . . 118.9 no
C13 C12 H12 . . 118.9 no
C8 C13 H13 . . 120.1 no
C12 C13 H13 . . 120.1 no
C11 C14 H14a . . 109.5 no
C11 C14 H14b . . 109.5 no
H14a C14 H14b . . 109.5 no
C11 C14 H14C . . 109.5 no
H14a C14 H14C . . 109.5 no
H14b C14 H14C . . 109.5 no
N1 C15 H15 . . 118.4 no
C16 C15 H15 . . 118.4 no
C15 C16 H16 . . 120.0 no
C17 C16 H16 . . 120.0 no
C19 C18 H18 . . 120.0 no
C17 C18 H18 . . 120.0 no
N1 C19 H19 . . 118.2 no
C18 C19 H19 . . 118.2 no
C20 C21 H21 . . 119.9 no
C22 C21 H21 . . 119.9 no
N2 C22 H22 . . 118.4 no
C21 C22 H22 . . 118.4 no
N2 C23 H23 . . 118.3 no
C24 C23 H23 . . 118.3 no
C23 C24 H24 . . 120.1 no
C20 C24 H24 . . 120.1 no

loop_
_geom_bond_atom_site_label_1
_geom_bond_atom_site_label_2
_geom_bond_site_symmetry_2
_geom_bond_distance
_geom_bond_publ_flag
Cd1 O1 . 2.310(2) yes
Cd1 O2 3_666 2.320(2) yes
Cd1 O5 3_766 2.289(2) yes
Cd1 O4 . 2.329(2) yes
Cd1 N1 . 2.324(2) yes
Cd1 N2 4_665 2.326(2) yes
S1 O3 . 1.446(2) no
S1 O1 . 1.467(2) no
S1 O2 . 1.471(2) no
S1 C1 . 1.781(3) no
S2 O6 . 1.442(3) no
S2 O5 . 1.459(2) no
S2 O4 . 1.465(2) no
S2 C8 . 1.778(4) no
N1 C19 . 1.341(4) no
N1 C15 . 1.341(4) no
N2 C22 . 1.339(4) no
N2 C23 . 1.340(4) no
C1 C2 . 1.382(5) no
C1 C6 . 1.389(5) no
C2 C3 . 1.385(5) no
C3 C4 . 1.386(6) no
C4 C5 . 1.367(6) no
C4 C7 . 1.524(6) no
C5 C6 . 1.399(5) no
C8 C13 . 1.359(5) no
C8 C9 . 1.382(6) no
C9 C10 . 1.372(7) no
C10 C11 . 1.356(8) no
C11 C12 . 1.357(7) no
C11 C14 . 1.540(7) no
C12 C13 . 1.390(6) no
C15 C16 . 1.387(4) no
C16 C17 . 1.400(4) no
C17 C18 . 1.390(4) no
C17 C20 . 1.488(4) no
C18 C19 . 1.386(4) no
C20 C21 . 1.383(4) no
C20 C24 . 1.409(4) no
C21 C22 . 1.391(4) no
C23 C24 . 1.382(4) no
C2 H2 . 0.93 no
C3 H3 . 0.93 no
C5 H5 . 0.93 no
C6 H6 . 0.93 no
C7 H7a . 0.96 no
C7 H7b . 0.96 no
C7 H7C . 0.96 no
C9 H9 . 0.93 no
C10 H10 . 0.93 no
C12 H12 . 0.93 no
C13 H13 . 0.93 no
C14 H14a . 0.96 no
C14 H14b . 0.96 no
C14 H14C . 0.96 no
C15 H15 . 0.93 no
C16 H16 . 0.93 no
C18 H18 . 0.93 no
C19 H19 . 0.93 no
C21 H21 . 0.93 no
C22 H22 . 0.93 no
C23 H23 . 0.93 no
C24 H24 . 0.93 no

loop_
_geom_torsion_atom_site_label_1
_geom_torsion_atom_site_label_2
_geom_torsion_atom_site_label_3
_geom_torsion_atom_site_label_4
_geom_torsion_site_symmetry_1
_geom_torsion_site_symmetry_4
_geom_torsion
_geom_torsion_publ_flag
O3 S1 O1 Cd1 . . -127.8(2) no
O2 S1 O1 Cd1 . . 1.7(3) no
C1 S1 O1 Cd1 . . 115.7(2) no
O5 Cd1 O1 S1 3_766 . -152.7(3) no
O2 Cd1 O1 S1 3_666 . 30.3(3) no
N1 Cd1 O1 S1 . . -60.3(2) no
N2 Cd1 O1 S1 4_665 . 178.8(3) no
O4 Cd1 O1 S1 . . 109.2(2) no
O3 S1 O2 Cd1 . 3_666 26.4(3) no
O1 S1 O2 Cd1 . 3_666 -102.6(3) no
C1 S1 O2 Cd1 . 3_666 142.9(3) no
O6 S2 O4 Cd1 . . -162.6(2) no
O5 S2 O4 Cd1 . . -34.6(3) no
C8 S2 O4 Cd1 . . 79.3(3) no
O5 Cd1 O4 S2 3_766 . 49.6(2) no
O1 Cd1 O4 S2 . . 129.7(2) no
O2 Cd1 O4 S2 3_666 . -129.5(2) no
N1 Cd1 O4 S2 . . -167.6(3) no
N2 Cd1 O4 S2 4_665 . -38.7(2) no
O6 S2 O5 Cd1 . 3_766 49.0(6) no
O4 S2 O5 Cd1 . 3_766 -78.8(6) no
C8 S2 O5 Cd1 . 3_766 165.9(6) no
O5 Cd1 N1 C19 3_766 . 151.2(3) no
O1 Cd1 N1 C19 . . 70.3(3) no
O2 Cd1 N1 C19 3_666 . -29.4(3) no
N2 Cd1 N1 C19 4_665 . -120.4(3) no
O4 Cd1 N1 C19 . . 8.1(6) no
O5 Cd1 N1 C15 3_766 . -28.3(3) no
O1 Cd1 N1 C15 . . -109.2(3) no
O2 Cd1 N1 C15 3_666 . 151.1(3) no
N2 Cd1 N1 C15 4_665 . 60.2(3) no
O4 Cd1 N1 C15 . . -171.4(4) no
O3 S1 C1 C2 . . -168.7(3) no
O1 S1 C1 C2 . . -47.6(3) no
O2 S1 C1 C2 . . 69.6(3) no
O3 S1 C1 C6 . . 12.4(3) no
O1 S1 C1 C6 . . 133.5(3) no
O2 S1 C1 C6 . . -109.3(3) no
C6 C1 C2 C3 . . -1.4(6) no
S1 C1 C2 C3 . . 179.8(4) no
C1 C2 C3 C4 . . -0.5(8) no
C2 C3 C4 C5 . . 1.3(8) no
C2 C3 C4 C7 . . -177.6(5) no
C3 C4 C5 C6 . . -0.2(8) no
C7 C4 C5 C6 . . 178.7(5) no
C2 C1 C6 C5 . . 2.4(6) no
S1 C1 C6 C5 . . -178.7(3) no
C4 C5 C6 C1 . . -1.7(7) no
O6 S2 C8 C13 . . -107.4(3) no
O5 S2 C8 C13 . . 132.3(3) no
O4 S2 C8 C13 . . 13.7(4) no
O6 S2 C8 C9 . . 73.2(5) no
O5 S2 C8 C9 . . -47.0(5) no
O4 S2 C8 C9 . . -165.7(4) no
C13 C8 C9 C10 . . 2.0(10) no
S2 C8 C9 C10 . . -178.8(6) no
C8 C9 C10 C11 . . -2.0(10) no
C9 C10 C11 C12 . . 1.0(10) no
C9 C10 C11 C14 . . -178.4(7) no
C10 C11 C12 C13 . . .0(10) no
C14 C11 C12 C13 . . 179.7(5) no
C9 C8 C13 C12 . . -0.5(7) no
S2 C8 C13 C12 . . -179.9(4) no
C11 C12 C13 C8 . . -0.5(8) no
C19 N1 C15 C16 . . 1.3(5) no
Cd1 N1 C15 C16 . . -179.2(3) no
N1 C15 C16 C17 . . 1.1(6) no
C15 C16 C17 C18 . . -3.0(6) no
C15 C16 C17 C20 . . 177.1(3) no
C16 C17 C18 C19 . . 2.6(5) no
C20 C17 C18 C19 . . -177.5(3) no
C15 N1 C19 C18 . . -1.7(5) no
Cd1 N1 C19 C18 . . 178.8(3) no
C17 C18 C19 N1 . . -0.3(6) no
C18 C17 C20 C21 . . 171.9(4) no
C16 C17 C20 C21 . . -8.2(5) no
C18 C17 C20 C24 . . -6.9(5) no
C16 C17 C20 C24 . . 173.0(4) no
C24 C20 C21 C22 . . 1.3(5) no
C17 C20 C21 C22 . . -177.5(3) no
C23 N2 C22 C21 . . -0.1(5) no
Cd1 N2 C22 C21 4_566 . 167.6(3) no
C20 C21 C22 N2 . . -1.3(6) no
C22 N2 C23 C24 . . 1.4(5) no
Cd1 N2 C23 C24 4_566 . -166.0(3) no
N2 C23 C24 C20 . . -1.3(6) no
C21 C20 C24 C23 . . -0.1(5) no
C17 C20 C24 C23 . . 178.7(3) no
